data_7235337
loop_
_publ_author_name
'Yu, Tianzhi'
'Shi, Yanlong'
'Chai, Haifang'
'Niu, Lixia'
'Liu, Peng'
'Zhao, Yuling'
'Kang, Jundan'
'Gao, Bin'
'Zhang, Hui'

_publ_section_title
;
 Synthesis, characterization, and photo- and electro-luminescence of
 Ir(iii) complexes containing carrier transporting group-substituted
 \b-diketonate ligand
;
_journal_issue 23
_journal_name_full 'RSC Advances'
_journal_page_first 11680
_journal_paper_doi 10.1039/c3ra47746k
_journal_volume 4
_journal_year 2014
_chemical_formula_sum 'C24 H26 N2 O3'
_chemical_formula_weight 390.47
_space_group_IT_number 14
_space_group_name_Hall '-P 2ybc'
_space_group_name_H-M_alt 'P 1 21/c 1'
_symmetry_cell_setting monoclinic
_symmetry_space_group_name_H-M 'P 1 21/c 1'
_atom_sites_solution_hydrogens geom
_atom_sites_solution_primary direct
_atom_sites_solution_secondary difmap
_audit_creation_method SHELXL-97
_cell_angle_alpha 90.00
_cell_angle_beta 106.450(3)
_cell_angle_gamma 90.00
_cell_formula_units_Z 4
_cell_length_a 9.2790(17)
_cell_length_b 17.285(3)
_cell_length_c 13.653(2)
_cell_measurement_reflns_used 753
_cell_measurement_temperature 188(2)
_cell_measurement_theta_max 17.44
_cell_measurement_theta_min 2.29
_cell_volume 2100.1(6)
_computing_cell_refinement 'Bruker SMART'
_computing_data_collection 'Bruker SMART'
_computing_data_reduction 'Bruker SAINT'
_computing_molecular_graphics 'Bruker SHELXTL'
_computing_publication_material 'Bruker SHELXTL'
_computing_structure_refinement 'SHELXL-97 (Sheldrick, 1997)'
_computing_structure_solution 'SHELXS-97 (Sheldrick, 1990)'
_diffrn_ambient_temperature 188(2)
_diffrn_measured_fraction_theta_full 1.000
_diffrn_measured_fraction_theta_max 1.000
_diffrn_measurement_device_type 'Bruker APEX CCD area detector'
_diffrn_measurement_method 'phi and omega scans'
_diffrn_radiation_monochromator graphite
_diffrn_radiation_source 'fine-focus sealed tube'
_diffrn_radiation_type MoK\a
_diffrn_radiation_wavelength 0.71073
_diffrn_reflns_av_R_equivalents 0.0991
_diffrn_reflns_av_sigmaI/netI 0.1145
_diffrn_reflns_limit_h_max 11
_diffrn_reflns_limit_h_min -10
_diffrn_reflns_limit_k_max 14
_diffrn_reflns_limit_k_min -20
_diffrn_reflns_limit_l_max 15
_diffrn_reflns_limit_l_min -16
_diffrn_reflns_number 12189
_diffrn_reflns_theta_full 25.03
_diffrn_reflns_theta_max 25.03
_diffrn_reflns_theta_min 1.95
_exptl_absorpt_coefficient_mu 0.082
_exptl_absorpt_correction_T_max 0.9838
_exptl_absorpt_correction_T_min 0.9751
_exptl_absorpt_correction_type multi-scan
_exptl_absorpt_process_details SADABS
_exptl_crystal_density_diffrn 1.235
_exptl_crystal_density_method 'not measured'
_exptl_crystal_F_000 832
_exptl_crystal_size_max 0.31
_exptl_crystal_size_mid 0.25
_exptl_crystal_size_min 0.20
_refine_diff_density_max 0.374
_refine_diff_density_min -0.343
_refine_diff_density_rms 0.060
_refine_ls_extinction_method none
_refine_ls_goodness_of_fit_ref 1.034
_refine_ls_hydrogen_treatment constr
_refine_ls_matrix_type full
_refine_ls_number_parameters 274
_refine_ls_number_reflns 3709
_refine_ls_number_restraints 12
_refine_ls_restrained_S_all 1.036
_refine_ls_R_factor_all 0.1870
_refine_ls_R_factor_gt 0.0981
_refine_ls_shift/su_max 0.004
_refine_ls_shift/su_mean 0.000
_refine_ls_structure_factor_coef Fsqd
_refine_ls_weighting_details 'calc w=1/[\s^2^(Fo^2^)+(0.1203P)^2^+1.0247P] where P=(Fo^2^+2Fc^2^)/3'
_refine_ls_weighting_scheme calc
_refine_ls_wR_factor_gt 0.2287
_refine_ls_wR_factor_ref 0.2775
_reflns_number_gt 1854
_reflns_number_total 3709
_reflns_threshold_expression >2sigma(I)
_cod_data_source_file c3ra47746k1.cif
_cod_data_source_block xa037
_cod_depositor_comments
;
The following automatic conversions were performed:

data item '_symmetry_cell_setting' value 'Monoclinic' was changed to
'monoclinic' in accordance with the
/home/saulius/struct/COD-crude-data/automatic-downloads/DataCite-retrospective/RSC/depositions/lib/dictionaries/cif_core.dic
dictionary named 'cif_core.dic' version 2.4.2 last updated on
2011-04-26.

Automatic conversion script
Id: cif_fix_values 6909 2019-04-08 15:41:33Z antanas 
;
_cod_original_cell_volume 2100.0(7)
_cod_original_sg_symbol_H-M P2(1)/c
_cod_database_code 7235337

loop_
_symmetry_equiv_pos_as_xyz
'x, y, z'
'-x, y+1/2, -z+1/2'
'-x, -y, -z'
'x, -y-1/2, z-1/2'

loop_
_atom_site_label
_atom_site_type_symbol
_atom_site_fract_x
_atom_site_fract_y
_atom_site_fract_z
_atom_site_U_iso_or_equiv
_atom_site_adp_type
_atom_site_occupancy
_atom_site_symmetry_multiplicity
_atom_site_calc_flag
_atom_site_refinement_flags
_atom_site_disorder_assembly
_atom_site_disorder_group
O1 O 0.8799(4) 0.04274(19) 0.6097(2) 0.0448(9) Uani 1 1 d . . .
O2 O 0.4016(4) -0.2187(2) 0.9751(3) 0.0629(12) Uani 1 1 d . . .
O3 O 0.4422(5) -0.3434(2) 0.9010(3) 0.0646(12) Uani 1 1 d . . .
H3 H 0.4302 -0.3119 0.9450 0.097 Uiso 1 1 calc R . .
N1 N 1.0352(5) -0.0521(3) 0.6760(3) 0.0527(12) Uani 1 1 d . . .
N2 N 1.1177(5) 0.0076(3) 0.6461(3) 0.0525(12) Uani 1 1 d . . .
C1 C 0.8986(7) -0.0294(3) 0.6537(4) 0.0453(14) Uani 1 1 d . . .
C2 C 1.0223(6) 0.0622(3) 0.6084(4) 0.0443(13) Uani 1 1 d . . .
C3 C 1.0479(6) 0.1372(3) 0.5693(4) 0.0453(13) Uani 1 1 d . . .
C4 C 1.1810(6) 0.1543(3) 0.5495(4) 0.0459(14) Uani 1 1 d . . .
H4 H 1.2597 0.1172 0.5636 0.055 Uiso 1 1 calc R . .
C5 C 1.2013(6) 0.2256(3) 0.5088(4) 0.0486(14) Uani 1 1 d . . .
H5 H 1.2946 0.2365 0.4959 0.058 Uiso 1 1 calc R . .
C6 C 1.0894(6) 0.2815(3) 0.4865(4) 0.0478(14) Uani 1 1 d . A .
C7 C 0.9573(7) 0.2640(4) 0.5074(5) 0.0624(17) Uani 1 1 d . . .
H7 H 0.8790 0.3014 0.4936 0.075 Uiso 1 1 calc R . .
C8 C 0.9352(7) 0.1935(4) 0.5482(4) 0.0607(17) Uani 1 1 d . . .
H8 H 0.8424 0.1831 0.5620 0.073 Uiso 1 1 calc R . .
C9 C 1.1126(6) 0.3602(3) 0.4391(4) 0.0543(15) Uani 1 1 d D . .
C10 C 1.2105(13) 0.4118(8) 0.5240(8) 0.079(3) Uani 0.50 1 d PD A 1
H10A H 1.2236 0.4625 0.4957 0.118 Uiso 0.50 1 calc PR A 1
H10B H 1.3090 0.3874 0.5522 0.118 Uiso 0.50 1 calc PR A 1
H10C H 1.1614 0.4182 0.5783 0.118 Uiso 0.50 1 calc PR A 1
C11 C 1.1959(14) 0.3497(9) 0.3576(9) 0.079(3) Uani 0.50 1 d PD A 1
H11A H 1.2181 0.4005 0.3335 0.118 Uiso 0.50 1 calc PR A 1
H11B H 1.1328 0.3201 0.3001 0.118 Uiso 0.50 1 calc PR A 1
H11C H 1.2900 0.3217 0.3871 0.118 Uiso 0.50 1 calc PR A 1
C12 C 0.9658(11) 0.4034(8) 0.3893(9) 0.079(3) Uani 0.50 1 d PD A 1
H12A H 0.9288 0.4277 0.4424 0.118 Uiso 0.50 1 calc PR A 1
H12B H 0.8906 0.3669 0.3502 0.118 Uiso 0.50 1 calc PR A 1
H12C H 0.9842 0.4434 0.3433 0.118 Uiso 0.50 1 calc PR A 1
C10' C 1.1410(15) 0.4226(7) 0.5212(8) 0.081(3) Uani 0.50 1 d PD A 2
H10D H 1.1743 0.4701 0.4952 0.122 Uiso 0.50 1 calc PR A 2
H10E H 1.2189 0.4050 0.5818 0.122 Uiso 0.50 1 calc PR A 2
H10F H 1.0479 0.4328 0.5395 0.122 Uiso 0.50 1 calc PR A 2
C11' C 1.2476(11) 0.3617(10) 0.3930(10) 0.081(3) Uani 0.50 1 d PD A 2
H11D H 1.2488 0.4111 0.3581 0.122 Uiso 0.50 1 calc PR A 2
H11E H 1.2378 0.3192 0.3441 0.122 Uiso 0.50 1 calc PR A 2
H11F H 1.3415 0.3558 0.4479 0.122 Uiso 0.50 1 calc PR A 2
C12' C 0.9726(10) 0.3795(9) 0.3529(8) 0.081(3) Uani 0.50 1 d PD A 2
H12D H 0.8859 0.3832 0.3802 0.122 Uiso 0.50 1 calc PR A 2
H12E H 0.9548 0.3387 0.3010 0.122 Uiso 0.50 1 calc PR A 2
H12F H 0.9871 0.4290 0.3221 0.122 Uiso 0.50 1 calc PR A 2
C13 C 0.7653(6) -0.0680(3) 0.6667(4) 0.0427(13) Uani 1 1 d . . .
C14 C 0.6229(6) -0.0362(3) 0.6294(4) 0.0489(14) Uani 1 1 d . . .
H14 H 0.6110 0.0123 0.5953 0.059 Uiso 1 1 calc R . .
C15 C 0.4978(6) -0.0747(3) 0.6416(4) 0.0513(15) Uani 1 1 d . . .
H15 H 0.4010 -0.0522 0.6153 0.062 Uiso 1 1 calc R . .
C16 C 0.5119(6) -0.1454(3) 0.6917(4) 0.0443(13) Uani 1 1 d . . .
C17 C 0.6546(7) -0.1755(3) 0.7294(4) 0.0520(15) Uani 1 1 d . . .
H17 H 0.6672 -0.2233 0.7653 0.062 Uiso 1 1 calc R . .
C18 C 0.7793(7) -0.1384(3) 0.7165(4) 0.0532(15) Uani 1 1 d . . .
H18 H 0.8757 -0.1614 0.7420 0.064 Uiso 1 1 calc R . .
C19 C 0.3746(6) -0.1870(3) 0.7015(4) 0.0523(15) Uani 1 1 d . . .
H19A H 0.3437 -0.2252 0.6454 0.063 Uiso 1 1 calc R . .
H19B H 0.2920 -0.1489 0.6923 0.063 Uiso 1 1 calc R . .
C20 C 0.3934(6) -0.2294(3) 0.8036(4) 0.0516(14) Uani 1 1 d . . .
C21 C 0.3832(6) -0.1866(4) 0.8892(5) 0.0559(15) Uani 1 1 d . . .
C22 C 0.3491(7) -0.1014(3) 0.8823(5) 0.0712(19) Uani 1 1 d . . .
H22A H 0.3630 -0.0805 0.9511 0.107 Uiso 1 1 calc R . .
H22B H 0.2449 -0.0933 0.8414 0.107 Uiso 1 1 calc R . .
H22C H 0.4171 -0.0750 0.8500 0.107 Uiso 1 1 calc R . .
C23 C 0.4261(6) -0.3067(4) 0.8130(4) 0.0551(15) Uani 1 1 d . . .
C24 C 0.4495(7) -0.3613(3) 0.7318(5) 0.0700(18) Uani 1 1 d . . .
H24A H 0.5519 -0.3820 0.7536 0.105 Uiso 1 1 calc R . .
H24B H 0.4344 -0.3331 0.6674 0.105 Uiso 1 1 calc R . .
H24C H 0.3773 -0.4040 0.7221 0.105 Uiso 1 1 calc R . .

loop_
_atom_site_aniso_label
_atom_site_aniso_U_11
_atom_site_aniso_U_22
_atom_site_aniso_U_33
_atom_site_aniso_U_23
_atom_site_aniso_U_13
_atom_site_aniso_U_12
O1 0.056(2) 0.043(2) 0.038(2) 0.0021(17) 0.0169(18) 0.0042(18)
O2 0.075(3) 0.070(3) 0.049(2) 0.001(2) 0.025(2) 0.002(2)
O3 0.083(3) 0.061(3) 0.056(3) 0.009(2) 0.030(2) -0.004(2)
N1 0.057(3) 0.041(3) 0.059(3) -0.001(2) 0.016(3) 0.006(2)
N2 0.058(3) 0.047(3) 0.054(3) -0.004(2) 0.019(2) 0.003(3)
C1 0.066(4) 0.036(3) 0.034(3) -0.010(2) 0.014(3) 0.001(3)
C2 0.049(3) 0.050(4) 0.037(3) -0.009(3) 0.015(3) 0.004(3)
C3 0.056(3) 0.048(3) 0.032(3) 0.000(2) 0.012(2) 0.001(3)
C4 0.047(3) 0.049(4) 0.041(3) -0.008(3) 0.012(2) 0.000(3)
C5 0.046(3) 0.055(4) 0.045(3) -0.004(3) 0.012(3) 0.001(3)
C6 0.057(4) 0.050(4) 0.038(3) 0.005(3) 0.016(3) 0.004(3)
C7 0.059(4) 0.058(4) 0.077(4) 0.018(3) 0.030(3) 0.016(3)
C8 0.058(4) 0.064(4) 0.070(4) 0.020(3) 0.035(3) 0.008(3)
C9 0.061(4) 0.059(4) 0.042(3) 0.007(3) 0.013(3) 0.009(3)
C10 0.101(7) 0.062(7) 0.077(6) 0.018(5) 0.032(5) 0.014(5)
C11 0.101(7) 0.062(7) 0.077(6) 0.018(5) 0.032(5) 0.014(5)
C12 0.101(7) 0.062(7) 0.077(6) 0.018(5) 0.032(5) 0.014(5)
C10' 0.097(7) 0.071(7) 0.085(6) 0.026(5) 0.041(5) 0.004(5)
C11' 0.097(7) 0.071(7) 0.085(6) 0.026(5) 0.041(5) 0.004(5)
C12' 0.097(7) 0.071(7) 0.085(6) 0.026(5) 0.041(5) 0.004(5)
C13 0.059(4) 0.032(3) 0.037(3) -0.010(2) 0.014(3) 0.002(3)
C14 0.068(4) 0.039(3) 0.044(3) 0.004(3) 0.021(3) 0.003(3)
C15 0.059(4) 0.042(3) 0.051(3) 0.001(3) 0.013(3) 0.004(3)
C16 0.064(4) 0.037(3) 0.032(3) -0.003(2) 0.012(3) 0.005(3)
C17 0.071(4) 0.043(3) 0.045(3) 0.009(3) 0.023(3) 0.005(3)
C18 0.065(4) 0.048(4) 0.048(3) 0.002(3) 0.018(3) 0.010(3)
C19 0.068(4) 0.047(3) 0.044(3) 0.005(3) 0.019(3) -0.007(3)
C20 0.058(4) 0.056(4) 0.043(3) -0.004(3) 0.018(3) 0.001(3)
C21 0.055(4) 0.062(4) 0.055(4) -0.001(3) 0.023(3) 0.000(3)
C22 0.084(5) 0.069(5) 0.059(4) -0.009(3) 0.019(4) 0.013(4)
C23 0.063(4) 0.056(4) 0.051(4) 0.004(3) 0.024(3) -0.007(3)
C24 0.086(5) 0.065(4) 0.065(4) -0.005(3) 0.033(4) 0.001(4)

loop_
_atom_type_symbol
_atom_type_description
_atom_type_scat_dispersion_real
_atom_type_scat_dispersion_imag
_atom_type_scat_source
C C 0.0033 0.0016 'International Tables Vol C Tables 4.2.6.8 and 6.1.1.4'
H H 0.0000 0.0000 'International Tables Vol C Tables 4.2.6.8 and 6.1.1.4'
N N 0.0061 0.0033 'International Tables Vol C Tables 4.2.6.8 and 6.1.1.4'
O O 0.0106 0.0060 'International Tables Vol C Tables 4.2.6.8 and 6.1.1.4'

loop_
_geom_angle_atom_site_label_1
_geom_angle_atom_site_label_2
_geom_angle_atom_site_label_3
_geom_angle
C2 O1 C1 103.0(4)
C23 O3 H3 109.5
C1 N1 N2 106.8(4)
C2 N2 N1 106.4(4)
N1 C1 O1 112.1(5)
N1 C1 C13 130.4(5)
O1 C1 C13 117.5(5)
N2 C2 O1 111.6(5)
N2 C2 C3 129.3(5)
O1 C2 C3 119.0(5)
C4 C3 C8 118.2(5)
C4 C3 C2 121.2(5)
C8 C3 C2 120.6(5)
C3 C4 C5 120.3(5)
C3 C4 H4 119.9
C5 C4 H4 119.9
C4 C5 C6 122.0(5)
C4 C5 H5 119.0
C6 C5 H5 119.0
C7 C6 C5 117.3(5)
C7 C6 C9 121.4(5)
C5 C6 C9 121.3(5)
C6 C7 C8 121.6(5)
C6 C7 H7 119.2
C8 C7 H7 119.2
C7 C8 C3 120.7(5)
C7 C8 H8 119.6
C3 C8 H8 119.6
C10' C9 C6 109.3(7)
C12 C9 C6 113.7(7)
C10' C9 C12' 110.2(6)
C6 C9 C12' 109.0(7)
C10' C9 C11' 107.2(6)
C6 C9 C11' 114.1(7)
C12' C9 C11' 107.0(6)
C12 C9 C10 108.3(6)
C6 C9 C10 108.5(7)
C12 C9 C11 107.6(6)
C6 C9 C11 110.9(7)
C10 C9 C11 107.7(6)
C9 C10 H10A 109.5
C9 C10 H10B 109.5
C9 C10 H10C 109.5
C9 C11 H11A 109.5
C9 C11 H11B 109.5
C9 C11 H11C 109.5
C9 C12 H12A 109.5
C9 C12 H12B 109.5
C9 C12 H12C 109.5
C9 C10' H10D 109.5
C9 C10' H10E 109.5
H10D C10' H10E 109.5
C9 C10' H10F 109.5
H10D C10' H10F 109.5
H10E C10' H10F 109.5
C9 C11' H11D 109.5
C9 C11' H11E 109.5
H11D C11' H11E 109.5
C9 C11' H11F 109.5
H11D C11' H11F 109.5
H11E C11' H11F 109.5
C9 C12' H12D 109.5
C9 C12' H12E 109.5
H12D C12' H12E 109.5
C9 C12' H12F 109.5
H12D C12' H12F 109.5
H12E C12' H12F 109.5
C14 C13 C18 118.4(5)
C14 C13 C1 121.7(5)
C18 C13 C1 119.8(5)
C13 C14 C15 120.5(5)
C13 C14 H14 119.7
C15 C14 H14 119.7
C16 C15 C14 121.0(5)
C16 C15 H15 119.5
C14 C15 H15 119.5
C17 C16 C15 117.5(5)
C17 C16 C19 122.4(5)
C15 C16 C19 120.1(5)
C16 C17 C18 121.9(5)
C16 C17 H17 119.0
C18 C17 H17 119.0
C17 C18 C13 120.5(5)
C17 C18 H18 119.7
C13 C18 H18 119.7
C16 C19 C20 115.3(5)
C16 C19 H19A 108.5
C20 C19 H19A 108.5
C16 C19 H19B 108.5
C20 C19 H19B 108.5
H19A C19 H19B 107.5
C23 C20 C21 120.0(5)
C23 C20 C19 121.0(5)
C21 C20 C19 118.9(5)
O2 C21 C20 121.0(6)
O2 C21 C22 117.3(5)
C20 C21 C22 121.6(6)
C21 C22 H22A 109.5
C21 C22 H22B 109.5
H22A C22 H22B 109.5
C21 C22 H22C 109.5
H22A C22 H22C 109.5
H22B C22 H22C 109.5
O3 C23 C20 121.1(5)
O3 C23 C24 111.2(5)
C20 C23 C24 127.7(5)
C23 C24 H24A 109.5
C23 C24 H24B 109.5
H24A C24 H24B 109.5
C23 C24 H24C 109.5
H24A C24 H24C 109.5
H24B C24 H24C 109.5

loop_
_geom_bond_atom_site_label_1
_geom_bond_atom_site_label_2
_geom_bond_distance
O1 C2 1.369(6)
O1 C1 1.374(6)
O2 C21 1.264(6)
O3 C23 1.329(6)
O3 H3 0.8400
N1 C1 1.278(6)
N1 N2 1.411(6)
N2 C2 1.297(6)
C1 C13 1.460(7)
C2 C3 1.446(7)
C3 C4 1.370(7)
C3 C8 1.397(7)
C4 C5 1.385(7)
C4 H4 0.9500
C5 C6 1.388(7)
C5 H5 0.9500
C6 C7 1.368(7)
C6 C9 1.547(7)
C7 C8 1.380(8)
C7 H7 0.9500
C8 H8 0.9500
C9 C10' 1.523(8)
C9 C12 1.534(8)
C9 C12' 1.522(8)
C9 C11' 1.553(8)
C9 C10 1.538(8)
C9 C11 1.535(8)
C10 H10A 0.9800
C10 H10B 0.9800
C10 H10C 0.9800
C11 H11A 0.9800
C11 H11B 0.9800
C11 H11C 0.9800
C12 H12A 0.9800
C12 H12B 0.9800
C12 H12C 0.9800
C10' H10D 0.9800
C10' H10E 0.9800
C10' H10F 0.9800
C11' H11D 0.9800
C11' H11E 0.9800
C11' H11F 0.9800
C12' H12D 0.9800
C12' H12E 0.9800
C12' H12F 0.9800
C13 C14 1.388(7)
C13 C18 1.382(7)
C14 C15 1.389(7)
C14 H14 0.9500
C15 C16 1.389(7)
C15 H15 0.9500
C16 C17 1.380(7)
C16 C19 1.501(7)
C17 C18 1.378(7)
C17 H17 0.9500
C18 H18 0.9500
C19 C20 1.540(7)
C19 H19A 0.9900
C19 H19B 0.9900
C20 C23 1.368(7)
C20 C21 1.410(7)
C21 C22 1.503(8)
C22 H22A 0.9800
C22 H22B 0.9800
C22 H22C 0.9800
C23 C24 1.517(8)
C24 H24A 0.9800
C24 H24B 0.9800
C24 H24C 0.9800
